data_2235155
loop_
_publ_author_name
'Dikhtiarenko, Alla'
'Torre-Fern\'andez, Laura'
'Garc\'ia-Granda, Santiago'
'Garc\'ia, Jos\'e R.'
'Gimeno, Jos\'e'

_publ_section_title
;
 Bis(2,2'-bipyridyl-\k^2^<i>N</i>,<i>N</i>')dichloridorhodium(III)
 perchlorate
;
_journal_coeditor_code LR2059
_journal_issue 6
_journal_name_full 'Acta Crystallographica Section E'
_journal_page_first m713
_journal_page_last m714
_journal_paper_doi 10.1107/S1600536812018685
_journal_volume 68
_journal_year 2012
_chemical_formula_iupac '[Rh Cl2 (C10 H8 N2)2] Cl O4'
_chemical_formula_moiety 'C20 H16 Cl2 N4 Rh +, Cl O4 -'
_chemical_formula_sum 'C20 H16 Cl3 N4 O4 Rh'
_chemical_formula_weight 585.63
_chemical_name_systematic
;
Bis(2,2'-bipyridyl-\k^2^<i>N</i>,<i>N</i>')dichloridorhodium(III) perchlorate
;
_space_group_IT_number 19
_symmetry_cell_setting orthorhombic
_symmetry_space_group_name_Hall 'P 2ac 2ab'
_symmetry_space_group_name_H-M 'P 21 21 21'
_cell_angle_alpha 90
_cell_angle_beta 90
_cell_angle_gamma 90
_cell_formula_units_Z 4
_cell_length_a 11.0344(2)
_cell_length_b 11.6796(2)
_cell_length_c 17.0884(3)
_cell_measurement_reflns_used 4926
_cell_measurement_temperature 293(2)
_cell_measurement_theta_max 32.0905
_cell_measurement_theta_min 3.4769
_cell_volume 2202.31(7)
_computing_cell_refinement 'CrysAlis PRO (Agilent, 2011)'
_computing_data_collection 'CrysAlis PRO (Agilent, 2011)'
_computing_data_reduction 'CrysAlis PRO (Agilent, 2011)'
_computing_molecular_graphics 'Mercury (Macrae <i>et al.</i>, 2006)'
_computing_publication_material 'WinGX (Farrugia, 1999) and enCIFer (Allen <i>et al.</i>, 2004)'
_computing_structure_refinement 'SHELXL97 (Sheldrick, 2008)'
_computing_structure_solution 'SIR92 (Altomare <i>et al.</i>, 1994)'
_diffrn_ambient_temperature 293(2)
_diffrn_detector_area_resol_mean 10.2673
_diffrn_measured_fraction_theta_full 0.997
_diffrn_measured_fraction_theta_max 0.924
_diffrn_measurement_device_type 'Agilent Xcalibur Ruby Gemini'
_diffrn_measurement_method '\w scans'
_diffrn_radiation_monochromator graphite
_diffrn_radiation_source 'Enhance (Mo) X-ray Source'
_diffrn_radiation_type 'Mo K\a'
_diffrn_radiation_wavelength 0.7107
_diffrn_reflns_av_R_equivalents 0.0259
_diffrn_reflns_av_sigmaI/netI 0.0165
_diffrn_reflns_limit_h_max 16
_diffrn_reflns_limit_h_min -8
_diffrn_reflns_limit_k_max 10
_diffrn_reflns_limit_k_min -17
_diffrn_reflns_limit_l_max 25
_diffrn_reflns_limit_l_min -22
_diffrn_reflns_number 12115
_diffrn_reflns_theta_full 25
_diffrn_reflns_theta_max 32.0905
_diffrn_reflns_theta_min 3.4769
_exptl_absorpt_coefficient_mu 1.176
_exptl_absorpt_correction_T_max 1
_exptl_absorpt_correction_T_min 0.97265
_exptl_absorpt_correction_type multi-scan
_exptl_absorpt_process_details
;
(CrysAlis PRO; Agilent, 2011)
;
_exptl_crystal_colour yellow
_exptl_crystal_density_diffrn 1.766
_exptl_crystal_density_method 'not measured'
_exptl_crystal_description rhombohedron
_exptl_crystal_F_000 1168
_exptl_crystal_size_max 0.1913
_exptl_crystal_size_mid 0.1619
_exptl_crystal_size_min 0.1148
_refine_diff_density_max 0.748
_refine_diff_density_min -0.248
_refine_ls_abs_structure_details 'Flack  (1983), 2630 Friedel pairs'
_refine_ls_abs_structure_Flack 0.47(3)
_refine_ls_extinction_method none
_refine_ls_goodness_of_fit_ref 1.024
_refine_ls_hydrogen_treatment constr
_refine_ls_matrix_type full
_refine_ls_number_parameters 294
_refine_ls_number_reflns 6922
_refine_ls_number_restraints 0
_refine_ls_restrained_S_all 1.024
_refine_ls_R_factor_all 0.0594
_refine_ls_R_factor_gt 0.0423
_refine_ls_shift/su_max 0.001
_refine_ls_shift/su_mean 0.000
_refine_ls_structure_factor_coef Fsqd
_refine_ls_weighting_details 'calc w=1/[\s^2^(Fo^2^)+(0.0292P)^2^+0.1669P] where P=(Fo^2^+2Fc^2^)/3'
_refine_ls_weighting_scheme calc
_refine_ls_wR_factor_ref 0.0809
_reflns_number_gt 5569
_reflns_number_total 6922
_reflns_threshold_expression I>2sigma(I)
_cod_data_source_file lr2059.cif
_cod_data_source_block I
_cod_original_cell_volume 2202.33(8)
_cod_database_code 2235155
_cod_database_fobs_code 2235155

loop_
_symmetry_equiv_pos_as_xyz
'x, y, z'
'-x+1/2, -y, z+1/2'
'x+1/2, -y+1/2, -z'
'-x, y+1/2, -z+1/2'

loop_
_atom_site_type_symbol
_atom_site_label
_atom_site_fract_x
_atom_site_fract_y
_atom_site_fract_z
_atom_site_U_iso_or_equiv
_atom_site_adp_type
_atom_site_calc_flag
_atom_site_refinement_flags
_atom_site_occupancy
_atom_site_disorder_assembly
_atom_site_disorder_group
Rh Rh1 0.98325(2) 0.241474(19) 0.367163(12) 0.04095(7) Uani d . 1 . .
Cl Cl1 0.97063(10) -0.18258(8) 0.63515(5) 0.0629(2) Uani d . 1 . .
Cl Cl2 1.10302(9) 0.40548(7) 0.35644(6) 0.0609(2) Uani d . 1 . .
Cl Cl3 0.80775(9) 0.35183(8) 0.37395(6) 0.0603(2) Uani d . 1 . .
N N1 0.9798(2) 0.2369(2) 0.48547(13) 0.0439(5) Uani d . 1 . .
N N2 0.8794(2) 0.1010(2) 0.38286(14) 0.0426(6) Uani d . 1 . .
N N3 0.9942(3) 0.2300(2) 0.24844(13) 0.0467(6) Uani d . 1 . .
N N4 1.1338(3) 0.1414(2) 0.35733(15) 0.0455(6) Uani d . 1 . .
O O1 1.0370(4) -0.2722(3) 0.6687(2) 0.1228(15) Uani d . 1 A .
O O2A 0.9396(14) -0.1068(7) 0.6981(7) 0.102(3) Uani d P 0.78(3) A 1
O O2B 0.891(4) -0.123(3) 0.6744(18) 0.102(3) Uani d P 0.22(3) A 2
O O3 1.0402(4) -0.1234(3) 0.57914(19) 0.1075(12) Uani d . 1 A .
O O4 0.8704(4) -0.2320(5) 0.5957(2) 0.1495(17) Uani d . 1 A .
C C1 1.0374(3) 0.3097(3) 0.5332(2) 0.0557(9) Uani d . 1 . .
H H1 1.0805 0.3705 0.5117 0.067 Uiso calc R 1 . .
C C2 1.0344(4) 0.2968(4) 0.6128(2) 0.0654(11) Uani d . 1 . .
H H2 1.0755 0.3481 0.6448 0.078 Uiso calc R 1 . .
C C3 0.9706(4) 0.2082(4) 0.6450(2) 0.0672(11) Uani d . 1 . .
H H3 0.968 0.1985 0.699 0.081 Uiso calc R 1 . .
C C4 0.9098(4) 0.1331(3) 0.59588(19) 0.0586(9) Uani d . 1 . .
H H4 0.8657 0.0725 0.6166 0.07 Uiso calc R 1 . .
C C5 0.9153(3) 0.1492(3) 0.51615(17) 0.0446(7) Uani d . 1 . .
C C6 0.8570(3) 0.0741(2) 0.45826(17) 0.0442(7) Uani d . 1 . .
C C7 0.7849(4) -0.0179(3) 0.4774(2) 0.0546(9) Uani d . 1 . .
H H7 0.7708 -0.036 0.5297 0.065 Uiso calc R 1 . .
C C8 0.7341(4) -0.0825(3) 0.4193(2) 0.0665(11) Uani d . 1 . .
H H8 0.6858 -0.1452 0.4316 0.08 Uiso calc R 1 . .
C C9 0.7550(4) -0.0539(3) 0.3429(2) 0.0637(10) Uani d . 1 . .
H H9 0.72 -0.0963 0.3028 0.076 Uiso calc R 1 . .
C C10 0.8279(3) 0.0380(3) 0.3260(2) 0.0535(9) Uani d . 1 . .
H H10 0.8421 0.0572 0.274 0.064 Uiso calc R 1 . .
C C11 0.9169(4) 0.2771(3) 0.1977(2) 0.0629(10) Uani d . 1 . .
H H11 0.8496 0.3163 0.2166 0.075 Uiso calc R 1 . .
C C12 0.9344(4) 0.2689(4) 0.1183(2) 0.0719(11) Uani d . 1 . .
H H12 0.8797 0.3022 0.0837 0.086 Uiso calc R 1 . .
C C13 1.0325(5) 0.2118(3) 0.0909(2) 0.0726(13) Uani d . 1 . .
H H13 1.0453 0.2058 0.0373 0.087 Uiso calc R 1 . .
C C14 1.1141(4) 0.1621(3) 0.1429(2) 0.0632(10) Uani d . 1 . .
H H14 1.182 0.1231 0.1249 0.076 Uiso calc R 1 . .
C C15 1.0912(3) 0.1724(3) 0.22194(18) 0.0461(8) Uani d . 1 . .
C C16 1.1686(3) 0.1207(3) 0.28234(18) 0.0464(8) Uani d . 1 . .
C C17 1.2693(4) 0.0539(3) 0.2680(2) 0.0595(9) Uani d . 1 . .
H H17 1.2956 0.0422 0.2169 0.071 Uiso calc R 1 . .
C C18 1.3302(4) 0.0049(3) 0.3289(3) 0.0698(12) Uani d . 1 . .
H H18 1.3968 -0.042 0.3196 0.084 Uiso calc R 1 . .
C C19 1.2925(4) 0.0256(3) 0.4035(3) 0.0686(11) Uani d . 1 . .
H H19 1.3331 -0.0074 0.4455 0.082 Uiso calc R 1 . .
C C20 1.1956(4) 0.0945(3) 0.4161(2) 0.0563(9) Uani d . 1 . .
H H20 1.1715 0.1094 0.4673 0.068 Uiso calc R 1 . .

loop_
_atom_site_aniso_label
_atom_site_aniso_U_11
_atom_site_aniso_U_22
_atom_site_aniso_U_33
_atom_site_aniso_U_12
_atom_site_aniso_U_13
_atom_site_aniso_U_23
Rh1 0.04542(12) 0.04254(12) 0.03489(10) -0.00107(11) -0.00011(10) 0.00272(10)
Cl1 0.0798(6) 0.0651(5) 0.0438(4) 0.0109(5) -0.0048(5) 0.0050(4)
Cl2 0.0664(6) 0.0557(5) 0.0606(5) -0.0147(4) 0.0015(5) 0.0072(4)
Cl3 0.0580(5) 0.0612(5) 0.0618(5) 0.0098(4) 0.0026(5) 0.0058(5)
N1 0.0474(14) 0.0471(13) 0.0370(11) 0.0040(18) -0.0028(10) 0.0026(10)
N2 0.0443(15) 0.0422(13) 0.0414(15) -0.0005(11) 0.0015(12) 0.0017(11)
N3 0.0537(16) 0.0491(14) 0.0375(12) -0.0050(17) -0.0008(11) 0.0049(11)
N4 0.0483(16) 0.0430(13) 0.0451(15) -0.0016(12) -0.0021(13) 0.0042(12)
O1 0.157(4) 0.120(3) 0.091(2) 0.073(3) 0.009(2) 0.032(2)
O2A 0.160(8) 0.084(3) 0.063(4) 0.040(4) 0.005(4) -0.011(3)
O2B 0.160(8) 0.084(3) 0.063(4) 0.040(4) 0.005(4) -0.011(3)
O3 0.123(3) 0.108(3) 0.092(2) -0.013(2) 0.025(2) 0.0163(19)
O4 0.137(4) 0.207(5) 0.104(3) -0.053(4) -0.027(3) 0.028(3)
C1 0.057(2) 0.062(2) 0.0480(18) -0.0090(18) 0.0027(17) -0.0091(15)
C2 0.063(3) 0.085(3) 0.048(2) 0.002(2) -0.0115(18) -0.0183(19)
C3 0.070(3) 0.090(3) 0.0414(18) 0.009(2) -0.0019(19) -0.0028(17)
C4 0.069(3) 0.065(2) 0.0419(18) 0.008(2) 0.0038(18) 0.0098(17)
C5 0.0456(19) 0.0481(17) 0.0401(16) 0.0076(15) 0.0025(14) 0.0040(14)
C6 0.051(2) 0.0390(16) 0.0432(16) 0.0056(15) 0.0066(15) 0.0031(13)
C7 0.067(3) 0.0458(19) 0.0512(18) -0.0012(17) 0.0086(18) 0.0064(16)
C8 0.071(3) 0.049(2) 0.079(3) -0.0105(19) 0.011(2) 0.0006(19)
C9 0.069(3) 0.058(2) 0.063(2) -0.009(2) 0.0035(19) -0.0161(19)
C10 0.060(2) 0.056(2) 0.0453(18) -0.0061(18) 0.0009(17) -0.0073(16)
C11 0.071(3) 0.069(2) 0.0481(19) 0.004(2) -0.0041(18) 0.0063(17)
C12 0.090(3) 0.079(3) 0.046(2) 0.004(2) -0.0136(19) 0.007(2)
C13 0.108(4) 0.070(2) 0.0402(19) -0.006(2) 0.002(2) -0.0029(17)
C14 0.081(3) 0.062(2) 0.047(2) -0.004(2) 0.011(2) -0.0068(17)
C15 0.056(2) 0.0385(16) 0.0441(17) -0.0077(15) 0.0018(16) -0.0020(13)
C16 0.054(2) 0.0384(16) 0.0467(18) -0.0089(15) 0.0023(15) -0.0056(13)
C17 0.060(2) 0.055(2) 0.063(2) -0.0002(19) 0.0051(19) -0.0151(18)
C18 0.057(3) 0.054(2) 0.098(3) 0.0120(19) -0.003(2) -0.013(2)
C19 0.061(3) 0.061(2) 0.084(3) 0.012(2) -0.014(2) 0.011(2)
C20 0.060(2) 0.059(2) 0.050(2) 0.0023(18) -0.0066(18) 0.0101(17)

loop_
_atom_type_symbol
_atom_type_description
_atom_type_scat_dispersion_real
_atom_type_scat_dispersion_imag
_atom_type_scat_source
C C 0.0033 0.0016 'International Tables Vol C Tables 4.2.6.8 and 6.1.1.4'
H H 0 0 'International Tables Vol C Tables 4.2.6.8 and 6.1.1.4'
N N 0.0061 0.0033 'International Tables Vol C Tables 4.2.6.8 and 6.1.1.4'
O O 0.0106 0.006 'International Tables Vol C Tables 4.2.6.8 and 6.1.1.4'
Cl Cl 0.1484 0.1585 'International Tables Vol C Tables 4.2.6.8 and 6.1.1.4'
Rh Rh -1.1178 0.9187 'International Tables Vol C Tables 4.2.6.8 and 6.1.1.4'

loop_
_geom_angle_atom_site_label_1
_geom_angle_atom_site_label_2
_geom_angle_atom_site_label_3
_geom_angle_site_symmetry_1
_geom_angle_site_symmetry_3
_geom_angle
_geom_angle_publ_flag
N2 Rh1 N1 . . 80.50(10) ?
N2 Rh1 N3 . . 96.45(10) ?
N1 Rh1 N3 . . 174.22(10) yes
N2 Rh1 N4 . . 90.41(11) ?
N1 Rh1 N4 . . 94.74(10) ?
N3 Rh1 N4 . . 80.32(11) ?
N2 Rh1 Cl3 . 1 88.36(8) ?
N1 Rh1 Cl3 . 1 87.08(7) ?
N3 Rh1 Cl3 . 1 97.78(8) ?
N4 Rh1 Cl3 . 1 177.61(8) ?
N2 Rh1 Cl3 . . 88.36(8) ?
N1 Rh1 Cl3 . . 87.08(7) ?
N3 Rh1 Cl3 . . 97.78(8) ?
N4 Rh1 Cl3 . . 177.61(8) ?
Cl3 Rh1 Cl3 1 . 0.00(5) ?
N2 Rh1 Cl2 . . 176.85(7) ?
N1 Rh1 Cl2 . . 96.36(8) ?
N3 Rh1 Cl2 . . 86.69(7) ?
N4 Rh1 Cl2 . . 90.16(8) ?
Cl3 Rh1 Cl2 1 . 91.18(4) yes
Cl3 Rh1 Cl2 . . 91.18(4) ?
N2 Rh1 Cl2 . 1 176.85(7) ?
N1 Rh1 Cl2 . 1 96.36(8) ?
N3 Rh1 Cl2 . 1 86.69(7) ?
N4 Rh1 Cl2 . 1 90.16(8) ?
Cl3 Rh1 Cl2 1 1 91.18(4) ?
Cl3 Rh1 Cl2 . 1 91.18(4) ?
Cl2 Rh1 Cl2 . 1 0.00(5) ?
O2B Cl1 O1 . . 122.6(14) ?
O2B Cl1 O3 . . 117.0(14) ?
O1 Cl1 O3 . . 111.1(2) ?
O2B Cl1 O4 . . 86(2) ?
O1 Cl1 O4 . . 107.4(3) ?
O3 Cl1 O4 . . 107.5(2) ?
O1 Cl1 O2A . . 106.2(5) ?
O3 Cl1 O2A . . 109.7(4) ?
O4 Cl1 O2A . . 115.0(7) ?
C1 N1 C5 . . 119.7(3) ?
C1 N1 Rh1 . . 125.7(2) ?
C5 N1 Rh1 . . 114.7(2) ?
C10 N2 C6 . . 119.1(3) ?
C10 N2 Rh1 . . 126.0(2) ?
C6 N2 Rh1 . . 114.8(2) ?
C11 N3 C15 . . 119.8(3) ?
C11 N3 Rh1 . . 125.6(2) ?
C15 N3 Rh1 . . 114.6(2) ?
C20 N4 C16 . . 119.6(3) ?
C20 N4 Rh1 . . 126.2(2) ?
C16 N4 Rh1 . . 114.2(2) ?
N1 C1 C2 . . 121.6(3) ?
N1 C1 H1 . . 119.2 ?
C2 C1 H1 . . 119.2 ?
C3 C2 C1 . . 119.8(4) ?
C3 C2 H2 . . 120.1 ?
C1 C2 H2 . . 120.1 ?
C2 C3 C4 . . 118.9(3) ?
C2 C3 H3 . . 120.5 ?
C4 C3 H3 . . 120.5 ?
C5 C4 C3 . . 119.5(4) ?
C5 C4 H4 . . 120.3 ?
C3 C4 H4 . . 120.3 ?
N1 C5 C4 . . 120.6(3) ?
N1 C5 C6 . . 114.9(3) ?
C4 C5 C6 . . 124.4(3) ?
N2 C6 C7 . . 121.0(3) ?
N2 C6 C5 . . 115.1(3) ?
C7 C6 C5 . . 123.9(3) ?
C8 C7 C6 . . 119.6(3) ?
C8 C7 H7 . . 120.2 ?
C6 C7 H7 . . 120.2 ?
C9 C8 C7 . . 119.3(4) ?
C9 C8 H8 . . 120.3 ?
C7 C8 H8 . . 120.3 ?
C8 C9 C10 . . 119.4(4) ?
C8 C9 H9 . . 120.3 ?
C10 C9 H9 . . 120.3 ?
N2 C10 C9 . . 121.5(3) ?
N2 C10 H10 . . 119.2 ?
C9 C10 H10 . . 119.2 ?
N3 C11 C12 . . 121.5(4) ?
N3 C11 H11 . . 119.2 ?
C12 C11 H11 . . 119.2 ?
C13 C12 C11 . . 119.2(4) ?
C13 C12 H12 . . 120.4 ?
C11 C12 H12 . . 120.4 ?
C12 C13 C14 . . 120.1(3) ?
C12 C13 H13 . . 119.9 ?
C14 C13 H13 . . 119.9 ?
C15 C14 C13 . . 118.1(4) ?
C15 C14 H14 . . 121 ?
C13 C14 H14 . . 121 ?
N3 C15 C14 . . 121.3(3) ?
N3 C15 C16 . . 115.6(3) ?
C14 C15 C16 . . 123.1(3) ?
N4 C16 C17 . . 119.7(3) ?
N4 C16 C15 . . 115.2(3) ?
C17 C16 C15 . . 125.1(3) ?
C18 C17 C16 . . 119.9(4) ?
C18 C17 H17 . . 120.1 ?
C16 C17 H17 . . 120.1 ?
C19 C18 C17 . . 119.3(4) ?
C19 C18 H18 . . 120.4 ?
C17 C18 H18 . . 120.4 ?
C20 C19 C18 . . 119.7(4) ?
C20 C19 H19 . . 120.1 ?
C18 C19 H19 . . 120.1 ?
N4 C20 C19 . . 121.8(4) ?
N4 C20 H20 . . 119.1 ?
C19 C20 H20 . . 119.1 ?

loop_
_geom_bond_atom_site_label_1
_geom_bond_atom_site_label_2
_geom_bond_site_symmetry_2
_geom_bond_distance
_geom_bond_publ_flag
Rh1 N2 . 2.019(2) yes
Rh1 N1 . 2.023(2) yes
Rh1 N3 . 2.037(2) yes
Rh1 N4 . 2.038(3) yes
Rh1 Cl3 1 2.3291(9) yes
Rh1 Cl3 . 2.3291(9) ?
Rh1 Cl2 . 2.3344(9) ?
Rh1 Cl2 1 2.3344(9) yes
Cl1 O2B . 1.31(3) ?
Cl1 O1 . 1.401(3) ?
Cl1 O3 . 1.408(3) ?
Cl1 O4 . 1.418(4) ?
Cl1 O2A . 1.434(9) ?
N1 C1 . 1.338(4) ?
N1 C5 . 1.353(4) ?
N2 C10 . 1.344(4) ?
N2 C6 . 1.349(4) ?
N3 C11 . 1.335(4) ?
N3 C15 . 1.343(4) ?
N4 C20 . 1.332(4) ?
N4 C16 . 1.359(4) ?
C1 C2 . 1.369(5) ?
C1 H1 . 0.93 ?
C2 C3 . 1.367(6) ?
C2 H2 . 0.93 ?
C3 C4 . 1.387(5) ?
C3 H3 . 0.93 ?
C4 C5 . 1.377(4) ?
C4 H4 . 0.93 ?
C5 C6 . 1.470(4) ?
C6 C7 . 1.377(5) ?
C7 C8 . 1.369(5) ?
C7 H7 . 0.93 ?
C8 C9 . 1.366(5) ?
C8 H8 . 0.93 ?
C9 C10 . 1.373(5) ?
C9 H9 . 0.93 ?
C10 H10 . 0.93 ?
C11 C12 . 1.375(5) ?
C11 H11 . 0.93 ?
C12 C13 . 1.354(6) ?
C12 H12 . 0.93 ?
C13 C14 . 1.392(6) ?
C13 H13 . 0.93 ?
C14 C15 . 1.379(5) ?
C14 H14 . 0.93 ?
C15 C16 . 1.469(5) ?
C16 C17 . 1.380(5) ?
C17 C18 . 1.365(5) ?
C17 H17 . 0.93 ?
C18 C19 . 1.362(6) ?
C18 H18 . 0.93 ?
C19 C20 . 1.356(5) ?
C19 H19 . 0.93 ?
C20 H20 . 0.93 ?

loop_
_geom_hbond_atom_site_label_D
_geom_hbond_atom_site_label_H
_geom_hbond_atom_site_label_A
_geom_hbond_site_symmetry_A
_geom_hbond_distance_DH
_geom_hbond_distance_HA
_geom_hbond_distance_DA
_geom_hbond_angle_DHA
C1 H1 Cl2 1 0.93 2.7 3.301(4) 123.4
C11 H11 Cl3 1 0.93 2.76 3.358(4) 123
C3 H3 O1 4_756 0.93 2.29 3.192(5) 164.3
C8 H8 O1 3_446 0.93 2.56 3.142(6) 120.8
C9 H9 O1 3_446 0.93 2.58 3.154(6) 120.1
C13 H13 O4 4_755 0.93 2.56 3.427(6) 155.3

loop_
_geom_torsion_atom_site_label_1
_geom_torsion_atom_site_label_2
_geom_torsion_atom_site_label_3
_geom_torsion_atom_site_label_4
_geom_torsion_site_symmetry_1
_geom_torsion_site_symmetry_4
_geom_torsion
N1 Rh1 Cl2 Cl2 . 1 0E1(8)
N3 Rh1 Cl2 Cl2 . 1 0.00(2)
N4 Rh1 Cl2 Cl2 . 1 0.00(2)
Cl3 Rh1 Cl2 Cl2 1 1 0.00(2)
Cl3 Rh1 Cl2 Cl2 . 1 0.00(2)
N2 Rh1 Cl3 Cl3 . 1 0.00(3)
N1 Rh1 Cl3 Cl3 . 1 0.00(3)
N3 Rh1 Cl3 Cl3 . 1 0.00(3)
Cl2 Rh1 Cl3 Cl3 . 1 0.00(3)
Cl2 Rh1 Cl3 Cl3 1 1 0.00(3)
N2 Rh1 N1 C1 . . 178.2(3)
N4 Rh1 N1 C1 . . 88.5(3)
Cl3 Rh1 N1 C1 1 . -93.0(3)
Cl3 Rh1 N1 C1 . . -93.0(3)
Cl2 Rh1 N1 C1 . . -2.2(3)
Cl2 Rh1 N1 C1 1 . -2.2(3)
N2 Rh1 N1 C5 . . 0.2(2)
N4 Rh1 N1 C5 . . -89.4(2)
Cl3 Rh1 N1 C5 1 . 89.0(2)
Cl3 Rh1 N1 C5 . . 89.0(2)
Cl2 Rh1 N1 C5 . . 179.9(2)
Cl2 Rh1 N1 C5 1 . 179.9(2)
N1 Rh1 N2 C10 . . 177.6(3)
N3 Rh1 N2 C10 . . -7.4(3)
N4 Rh1 N2 C10 . . -87.7(3)
Cl3 Rh1 N2 C10 1 . 90.3(3)
Cl3 Rh1 N2 C10 . . 90.3(3)
N1 Rh1 N2 C6 . . 1.1(2)
N3 Rh1 N2 C6 . . 176.1(2)
N4 Rh1 N2 C6 . . 95.8(2)
Cl3 Rh1 N2 C6 1 . -86.3(2)
Cl3 Rh1 N2 C6 . . -86.3(2)
N2 Rh1 N3 C11 . . 89.5(3)
N4 Rh1 N3 C11 . . 178.8(3)
Cl3 Rh1 N3 C11 1 . 0.3(3)
Cl3 Rh1 N3 C11 . . 0.3(3)
Cl2 Rh1 N3 C11 . . -90.4(3)
Cl2 Rh1 N3 C11 1 . -90.4(3)
N2 Rh1 N3 C15 . . -92.7(2)
N4 Rh1 N3 C15 . . -3.4(2)
Cl3 Rh1 N3 C15 1 . 178.0(2)
Cl3 Rh1 N3 C15 . . 178.0(2)
Cl2 Rh1 N3 C15 . . 87.3(2)
Cl2 Rh1 N3 C15 1 . 87.3(2)
N2 Rh1 N4 C20 . . -79.4(3)
N1 Rh1 N4 C20 . . 1.1(3)
N3 Rh1 N4 C20 . . -175.9(3)
Cl2 Rh1 N4 C20 . . 97.5(3)
Cl2 Rh1 N4 C20 1 . 97.5(3)
N2 Rh1 N4 C16 . . 98.7(2)
N1 Rh1 N4 C16 . . 179.2(2)
N3 Rh1 N4 C16 . . 2.3(2)
Cl2 Rh1 N4 C16 . . -84.4(2)
Cl2 Rh1 N4 C16 1 . -84.4(2)
C5 N1 C1 C2 . . 1.0(5)
Rh1 N1 C1 C2 . . -176.9(3)
N1 C1 C2 C3 . . -0.4(6)
C1 C2 C3 C4 . . -0.1(6)
C2 C3 C4 C5 . . 0.2(6)
C1 N1 C5 C4 . . -0.9(5)
Rh1 N1 C5 C4 . . 177.2(3)
C1 N1 C5 C6 . . -179.4(3)
Rh1 N1 C5 C6 . . -1.3(3)
C3 C4 C5 N1 . . 0.3(5)
C3 C4 C5 C6 . . 178.7(3)
C10 N2 C6 C7 . . 1.5(5)
Rh1 N2 C6 C7 . . 178.3(3)
C10 N2 C6 C5 . . -178.8(3)
Rh1 N2 C6 C5 . . -2.0(4)
N1 C5 C6 N2 . . 2.2(4)
C4 C5 C6 N2 . . -176.2(3)
N1 C5 C6 C7 . . -178.2(3)
C4 C5 C6 C7 . . 3.4(5)
N2 C6 C7 C8 . . -0.7(6)
C5 C6 C7 C8 . . 179.7(3)
C6 C7 C8 C9 . . -0.6(6)
C7 C8 C9 C10 . . 1.0(6)
C6 N2 C10 C9 . . -1.1(5)
Rh1 N2 C10 C9 . . -177.5(3)
C8 C9 C10 N2 . . -0.1(6)
C15 N3 C11 C12 . . -0.5(5)
Rh1 N3 C11 C12 . . 177.1(3)
N3 C11 C12 C13 . . 0.0(6)
C11 C12 C13 C14 . . 0.0(6)
C12 C13 C14 C15 . . 0.5(6)
C11 N3 C15 C14 . . 1.0(5)
Rh1 N3 C15 C14 . . -176.9(3)
C11 N3 C15 C16 . . -178.1(3)
Rh1 N3 C15 C16 . . 4.0(3)
C13 C14 C15 N3 . . -1.0(5)
C13 C14 C15 C16 . . 178.1(3)
C20 N4 C16 C17 . . -1.7(5)
Rh1 N4 C16 C17 . . -179.9(2)
C20 N4 C16 C15 . . 177.4(3)
Rh1 N4 C16 C15 . . -0.8(3)
N3 C15 C16 N4 . . -2.1(4)
C14 C15 C16 N4 . . 178.8(3)
N3 C15 C16 C17 . . 177.0(3)
C14 C15 C16 C17 . . -2.2(5)
N4 C16 C17 C18 . . 2.8(5)
C15 C16 C17 C18 . . -176.2(3)
C16 C17 C18 C19 . . -1.8(6)
C17 C18 C19 C20 . . -0.2(7)
C16 N4 C20 C19 . . -0.4(5)
Rh1 N4 C20 C19 . . 177.6(3)
C18 C19 C20 N4 . . 1.4(6)
